data_7010620
loop_
_publ_author_name
'Di Casa, Michela'
'Fabbrizzi, Luigi'
'Licchelli, Maurizio'
'Poggi, Antonio'
'Sacchi, Donata'
'Zema, Michele'

_publ_section_title
;
 A novel fluorescence redox switch based on the formal NiII/NiI
 couple&#x200A;&#x2020;
;
_journal_issue 11
_journal_name_full 'Journal of the Chemical Society, Dalton Transactions'
_journal_page_first 1671
_journal_paper_doi 10.1039/b101310f
_journal_year 2001
_chemical_compound_source 'synthesis as described'
_chemical_formula_sum 'C28 H33 Cl2 Cu N5 O8'
_chemical_formula_weight 702.03
_chemical_name_systematic
;
?
;
_space_group_IT_number 14
_symmetry_cell_setting monoclinic
_symmetry_space_group_name_Hall '-P 2yn'
_symmetry_space_group_name_H-M 'P 1 21/n 1'
_atom_sites_solution_hydrogens geom
_atom_sites_solution_primary direct
_atom_sites_solution_secondary difmap
_audit_creation_method SHELXL
_cell_angle_alpha 90.00
_cell_angle_beta 110.793(15)
_cell_angle_gamma 90.00
_cell_formula_units_Z 4
_cell_length_a 19.472(3)
_cell_length_b 7.613(2)
_cell_length_c 21.797(4)
_cell_measurement_reflns_used 25
_cell_measurement_temperature 293(2)
_cell_measurement_theta_max 12.11
_cell_measurement_theta_min 7.35
_cell_volume 3020.7(11)
_computing_cell_refinement 'CAD4 Express (Enraf Nonius, 1992)'
_computing_data_collection 'CAD4 Express (Enraf Nonius, 1992)'
_computing_data_reduction 'XCAD4 (Harms & Wocadlo, 1995)'
_computing_molecular_graphics 'Ortep-3 for Windows (Farrugia, 1997)'
_computing_publication_material 'WinGX (Farrugia, 1997)'
_computing_structure_refinement 'SHELXL-93 (Sheldrick, 1993)'
_computing_structure_solution 'SIR92 (Altomare et al, 1993)'
_diffrn_ambient_temperature 293(2)
_diffrn_measurement_device 'Enraf Nonius CAD4'
_diffrn_measurement_method 'non-profiled omega scans'
_diffrn_radiation_monochromator graphite
_diffrn_radiation_source 'fine-focus sealed tube'
_diffrn_radiation_type MoK\a
_diffrn_radiation_wavelength 0.71073
_diffrn_reflns_av_R_equivalents 0.0345
_diffrn_reflns_av_sigmaI/netI 0.0625
_diffrn_reflns_limit_h_max 22
_diffrn_reflns_limit_h_min -23
_diffrn_reflns_limit_k_max 9
_diffrn_reflns_limit_k_min 0
_diffrn_reflns_limit_l_max 26
_diffrn_reflns_limit_l_min 0
_diffrn_reflns_number 6072
_diffrn_reflns_theta_max 25.99
_diffrn_reflns_theta_min 2.00
_diffrn_standards_decay_% 73
_diffrn_standards_interval_count 345
_diffrn_standards_interval_time 300
_diffrn_standards_number 3
_exptl_absorpt_coefficient_mu 0.958
_exptl_absorpt_correction_type none
_exptl_crystal_colour blue
_exptl_crystal_density_diffrn 1.544
_exptl_crystal_density_method none
_exptl_crystal_description prism
_exptl_crystal_F_000 1452
_exptl_crystal_size_max 0.529999
_exptl_crystal_size_mid 0.419999
_exptl_crystal_size_min 0.28
_refine_diff_density_max 0.827
_refine_diff_density_min -0.733
_refine_diff_density_rms 0.084
_refine_ls_extinction_method none
_refine_ls_goodness_of_fit_all 1.033
_refine_ls_goodness_of_fit_gt 1.114
_refine_ls_hydrogen_treatment mixed
_refine_ls_matrix_type full
_refine_ls_number_parameters 445
_refine_ls_number_reflns 5910
_refine_ls_number_restraints 64
_refine_ls_restrained_S_all 1.055
_refine_ls_restrained_S_obs 1.146
_refine_ls_R_factor_all 0.1241
_refine_ls_R_factor_gt 0.0624
_refine_ls_shift/esd_max 0.001
_refine_ls_shift/su_max 0.000
_refine_ls_structure_factor_coef Fsqd
_refine_ls_weighting_details 'calc w=1/[\s^2^(Fo^2^)+(0.0731P)^2^+7.9532P] where P=(Fo^2^+2Fc^2^)/3'
_refine_ls_weighting_scheme calc
_refine_ls_wR_factor_all 0.1880
_refine_ls_wR_factor_gt 0.1560
_reflns_number_gt 3654
_reflns_number_total 5911
_reflns_threshold_expression >2sigma(I)
_cod_data_source_file b101310f.txt
_cod_data_source_block licc5
_cod_depositor_comments
;
The following automatic conversions were performed:
'_symmetry_cell_setting' value 'Monoclinic' changed to 'monoclinic'
according to '/home/saulius/struct/CIF-dictionaries/cif_core.dic'
dictionary named 'cif_core.dic' version 2.4.1 from 2010-06-29.

Automatic conversion script
Id: cif_fix_enum 1527 2010-12-29 10:47:43Z saulius 
;
_cod_original_sg_symbol_H-M 'P 21/n'
_cod_database_code 7010620

loop_
_symmetry_equiv_pos_as_xyz
'x, y, z'
'-x+1/2, y+1/2, -z+1/2'
'-x, -y, -z'
'x-1/2, -y-1/2, z-1/2'

loop_
_atom_site_aniso_label
_atom_site_aniso_U_11
_atom_site_aniso_U_22
_atom_site_aniso_U_33
_atom_site_aniso_U_23
_atom_site_aniso_U_13
_atom_site_aniso_U_12
Cu1 0.0383(3) 0.0462(4) 0.0380(3) 0.0027(3) 0.0109(2) 0.0030(3)
N1 0.042(2) 0.048(3) 0.045(2) -0.002(2) 0.008(2) 0.005(2)
N2 0.050(3) 0.045(3) 0.043(2) 0.003(2) 0.017(2) 0.002(2)
N3 0.046(2) 0.042(3) 0.039(2) -0.001(2) 0.012(2) 0.008(2)
N4 0.050(3) 0.043(3) 0.048(3) -0.005(2) 0.021(2) 0.000(2)
N5 0.068(3) 0.059(3) 0.062(3) -0.015(3) 0.025(3) -0.004(3)
C1 0.062(4) 0.057(4) 0.045(3) 0.009(3) 0.005(3) 0.014(3)
C2 0.078(4) 0.056(4) 0.047(3) 0.013(3) 0.019(3) 0.010(4)
C3 0.069(4) 0.059(4) 0.050(3) 0.005(3) 0.027(3) -0.005(3)
C4 0.047(3) 0.044(3) 0.058(3) -0.005(3) 0.020(3) -0.001(3)
C5 0.040(3) 0.045(3) 0.052(3) -0.004(3) 0.008(2) 0.008(3)
C6 0.049(3) 0.065(4) 0.076(4) -0.004(4) 0.007(3) 0.006(3)
C7 0.060(4) 0.088(6) 0.060(4) 0.000(4) -0.013(3) 0.023(4)
C8 0.084(5) 0.064(4) 0.044(3) 0.002(3) 0.009(3) 0.019(4)
C9 0.061(3) 0.044(3) 0.041(3) -0.001(3) 0.014(2) 0.012(3)
C10 0.072(4) 0.037(3) 0.046(3) -0.002(2) 0.027(3) 0.009(3)
C11 0.056(3) 0.068(4) 0.067(4) -0.009(3) 0.030(3) -0.011(3)
C12 0.048(3) 0.071(5) 0.079(4) -0.005(4) 0.025(3) -0.002(3)
C13 0.039(3) 0.069(4) 0.068(4) -0.011(3) 0.006(3) 0.006(3)
C14 0.060(4) 0.047(4) 0.056(3) -0.003(3) 0.015(3) 0.009(3)
C15 0.069(4) 0.055(4) 0.057(4) -0.013(3) 0.000(3) 0.016(4)
C16 0.142(8) 0.058(5) 0.055(4) -0.021(4) -0.014(5) 0.034(5)
C17 0.225(14) 0.063(6) 0.249(16) -0.036(8) 0.194(14) -0.021(8)
C18 0.124(7) 0.053(5) 0.074(5) -0.003(4) 0.059(5) 0.014(4)
C19 0.096(8) 0.137(11) 0.246(17) -0.111(12) -0.047(10) 0.027(8)
C20 0.116(10) 0.141(12) 0.150(12) -0.055(10) -0.051(9) 0.033(9)
C21 0.139(12) 0.141(12) 0.172(13) -0.084(11) -0.078(11) 0.040(10)
C22 0.295(19) 0.067(7) 0.212(14) -0.030(7) 0.209(15) -0.021(9)
C23 0.087(6) 0.048(5) 0.174(9) -0.038(5) 0.084(6) -0.009(4)
C24 0.070(5) 0.074(5) 0.094(6) -0.043(5) 0.004(4) 0.013(4)
C25 0.055(4) 0.078(5) 0.092(5) -0.004(4) 0.036(4) -0.008(4)
C26 0.102(6) 0.064(5) 0.064(4) 0.010(3) 0.045(4) 0.016(4)
C27 0.066(4) 0.043(4) 0.056(4) 0.000(3) 0.024(3) 0.000(3)
C28 0.109(6) 0.075(5) 0.056(4) -0.002(4) 0.031(4) -0.001(5)
Cl1 0.0536(9) 0.0886(13) 0.0451(8) -0.0067(8) 0.0134(6) 0.0109(8)
O1 0.079(4) 0.298(12) 0.080(4) -0.008(6) 0.021(3) -0.037(6)
O2 0.206(16) 0.107(10) 0.223(17) 0.074(11) 0.071(13) 0.056(10)
O2A 0.184(19) 0.040(9) 0.194(20) 0.029(10) 0.045(16) -0.001(10)
O3 0.118(6) 0.317(14) 0.089(5) -0.087(7) 0.029(4) -0.036(7)
O4 0.122(6) 0.303(13) 0.155(7) -0.053(8) 0.097(6) -0.007(7)
Cl2 0.0542(9) 0.0553(10) 0.0766(11) 0.0001(8) 0.0192(8) -0.0016(8)
O5 0.059(9) 0.171(18) 0.117(16) 0.020(17) 0.018(9) -0.043(14)
O5A 0.527(40) 0.042(7) 0.129(16) -0.020(8) 0.097(19) 0.047(14)
O6 0.070(10) 0.199(29) 0.150(22) 0.102(20) -0.014(11) -0.027(13)
O6A 0.056(7) 0.221(20) 0.484(31) -0.037(24) 0.083(13) 0.031(11)
O7 0.259(25) 0.247(17) 0.095(17) -0.062(17) 0.044(16) -0.227(17)
O7A 0.368(24) 0.133(14) 0.051(7) -0.031(8) 0.081(10) -0.095(16)
O8 0.245(30) 0.075(14) 0.511(30) -0.102(21) 0.163(34) 0.026(21)
O8A 0.158(15) 0.070(8) 0.090(8) 0.016(6) 0.031(8) -0.044(8)

loop_
_atom_site_label
_atom_site_type_symbol
_atom_site_fract_x
_atom_site_fract_y
_atom_site_fract_z
_atom_site_U_iso_or_equiv
_atom_site_thermal_displace_type
_atom_site_occupancy
_atom_site_calc_flag
_atom_site_refinement_flags
_atom_site_disorder_group
Cu1 Cu 0.95555(3) 0.06787(9) 0.20600(3) 0.0416(2) Uani 1 d . .
N1 N 0.8704(2) 0.2291(6) 0.1606(2) 0.0472(11) Uani 1 d . .
N2 N 1.0286(2) 0.1648(6) 0.1699(2) 0.0459(11) Uani 1 d . .
N3 N 1.0447(2) 0.0131(6) 0.2765(2) 0.0437(10) Uani 1 d . .
N4 N 0.9158(2) -0.0519(6) 0.2675(2) 0.0463(11) Uani 1 d . .
N5 N 0.9190(3) -0.1451(7) 0.1292(3) 0.0623(14) Uani 1 d . .
C1 C 0.8688(3) 0.2703(9) 0.0926(3) 0.058(2) Uani 1 d . .
H1A H 0.8586(3) 0.1624(9) 0.0673(3) 0.070 Uiso 1 calc R .
H1B H 0.8282(3) 0.3500(9) 0.0721(3) 0.070 Uiso 1 calc R .
C2 C 0.9373(4) 0.3503(9) 0.0878(3) 0.062(2) Uani 1 d . .
H2A H 0.9505(4) 0.4504(9) 0.1173(3) 0.074 Uiso 1 calc R .
H2B H 0.9253(4) 0.3952(9) 0.0436(3) 0.074 Uiso 1 calc R .
C3 C 1.0046(3) 0.2353(9) 0.1030(3) 0.058(2) Uani 1 d . .
H3A H 0.9937(3) 0.1386(9) 0.0720(3) 0.069 Uiso 1 calc R .
H3B H 1.0442(3) 0.3033(9) 0.0976(3) 0.069 Uiso 1 calc R .
C4 C 1.0958(3) 0.1547(8) 0.2078(3) 0.0495(14) Uani 1 d . .
C5 C 1.1073(3) 0.0742(8) 0.2722(3) 0.0477(13) Uani 1 d . .
C6 C 1.1714(4) 0.0593(9) 0.3258(3) 0.068(2) Uani 1 d . .
H6 H 1.2159(4) 0.0976(9) 0.3238(3) 0.081 Uiso 1 calc R .
C7 C 1.1680(4) -0.0135(11) 0.3825(3) 0.079(2) Uani 1 d . .
H7 H 1.2107(4) -0.0238(11) 0.4191(3) 0.095 Uiso 1 calc R .
C8 C 1.1025(4) -0.0715(9) 0.3860(3) 0.068(2) Uani 1 d . .
H8 H 1.1006(4) -0.1205(9) 0.4244(3) 0.081 Uiso 1 calc R .
C9 C 1.0399(3) -0.0549(8) 0.3309(3) 0.0496(14) Uani 1 d . .
C10 C 0.9632(3) -0.1009(7) 0.3226(3) 0.0500(14) Uani 1 d . .
C11 C 0.8362(3) -0.0885(9) 0.2474(3) 0.061(2) Uani 1 d . .
H11A H 0.8246(3) -0.1215(9) 0.2856(3) 0.074 Uiso 1 calc R .
H11B H 0.8234(3) -0.1862(9) 0.2168(3) 0.074 Uiso 1 calc R .
C12 C 0.7912(3) 0.0718(10) 0.2152(3) 0.065(2) Uani 1 d . .
H12A H 0.7398(3) 0.0445(10) 0.2055(3) 0.078 Uiso 1 calc R .
H12B H 0.8040(3) 0.1667(10) 0.2469(3) 0.078 Uiso 1 calc R .
C13 C 0.7995(3) 0.1382(10) 0.1529(3) 0.062(2) Uani 1 d . .
H13A H 0.7940(3) 0.0394(10) 0.1235(3) 0.074 Uiso 1 calc R .
H13B H 0.7596(3) 0.2191(10) 0.1319(3) 0.074 Uiso 1 calc R .
C14 C 0.8755(3) 0.3986(8) 0.1985(3) 0.056(2) Uani 1 d . .
H14A H 0.8752(3) 0.4967(8) 0.1700(3) 0.067 Uiso 1 calc R .
H14B H 0.8322(3) 0.4089(8) 0.2105(3) 0.067 Uiso 1 calc R .
C15 C 0.9429(4) 0.4119(9) 0.2599(3) 0.067(2) Uani 1 d . .
C16 C 0.9401(6) 0.3481(11) 0.3188(4) 0.098(3) Uani 1 d . .
H16 H 0.8948(6) 0.3028(11) 0.3162(4) 0.118 Uiso 1 calc R .
C17 C 0.9963(8) 0.3409(13) 0.3833(8) 0.149(6) Uani 1 d . .
H17 H 0.9914(8) 0.3021(13) 0.4220(8) 0.179 Uiso 1 calc R .
C18 C 1.0535(5) 0.3986(10) 0.3759(4) 0.077(2) Uani 1 d . .
C19 C 1.1218(7) 0.3875(18) 0.4466(8) 0.189(9) Uani 1 d . .
H19 H 1.1160(7) 0.3462(18) 0.4846(8) 0.227 Uiso 1 calc R .
C20 C 1.1846(8) 0.4410(20) 0.4452(8) 0.162(7) Uani 1 d . .
H20 H 1.2267(8) 0.4326(20) 0.4825(8) 0.195 Uiso 1 calc R .
C21 C 1.1884(8) 0.5104(21) 0.3878(9) 0.187(9) Uani 1 d . .
H21 H 1.2348(8) 0.5511(21) 0.3916(9) 0.224 Uiso 1 calc R .
C22 C 1.1289(9) 0.5326(13) 0.3181(7) 0.159(6) Uani 1 d . .
H22 H 1.1334(9) 0.5776(13) 0.2800(7) 0.191 Uiso 1 calc R .
C23 C 1.0720(5) 0.4719(10) 0.3275(5) 0.093(3) Uani 1 d . .
C24 C 1.0050(4) 0.4841(11) 0.2580(4) 0.086(3) Uani 1 d . .
H24 H 1.0090(4) 0.5355(11) 0.2207(4) 0.103 Uiso 1 calc R .
C25 C 1.1612(3) 0.2192(10) 0.1925(4) 0.073(2) Uani 1 d . .
H25A H 1.2053(4) 0.1697(53) 0.2234(16) 0.109 Uiso 1 calc R .
H25B H 1.1636(16) 0.3450(11) 0.1956(24) 0.109 Uiso 1 calc R .
H25C H 1.1564(14) 0.1838(57) 0.1489(10) 0.109 Uiso 1 calc R .
C26 C 0.9482(4) -0.1924(10) 0.3774(3) 0.072(2) Uani 1 d . .
H26A H 0.9419(28) -0.1067(10) 0.4073(14) 0.108 Uiso 1 calc R .
H26B H 0.9889(13) -0.2676(52) 0.4003(16) 0.108 Uiso 1 calc R .
H26C H 0.9043(16) -0.2615(53) 0.3598(4) 0.108 Uiso 1 calc R .
C27 C 0.9006(3) -0.1868(8) 0.0757(3) 0.0541(15) Uani 1 d . .
C28 C 0.8773(5) -0.2346(11) 0.0073(3) 0.079(2) Uani 1 d . .
H28A H 0.8346(19) -0.3081(60) -0.0037(7) 0.119 Uiso 1 calc R .
H28B H 0.9161(12) -0.2973(64) -0.0006(6) 0.119 Uiso 1 calc R .
H28C H 0.8658(29) -0.1304(11) -0.0192(3) 0.119 Uiso 1 calc R .
Cl1 Cl 0.81267(8) 0.1515(3) 0.42375(7) 0.0636(5) Uani 1 d . .
O1 O 0.8845(3) 0.1533(15) 0.4609(3) 0.154(4) Uani 1 d . .
O2 O 0.8140(9) 0.3292(19) 0.4013(9) 0.180(7) Uani 0.60 d P .
O2A O 0.8166(12) -0.0316(19) 0.4437(11) 0.145(8) Uani 0.40 d P .
O3 O 0.7916(4) 0.0905(16) 0.3626(3) 0.177(4) Uani 1 d . .
O4 O 0.7630(4) 0.1710(16) 0.4530(4) 0.180(4) Uani 1 d . .
Cl2 Cl 0.38180(9) 0.2305(2) 0.39363(8) 0.0631(4) Uani 1 d D .
O5 O 0.3350(10) 0.1680(31) 0.4236(11) 0.120(7) Uani 0.40 d PDU .
O5A O 0.3964(11) 0.3803(14) 0.4262(7) 0.238(14) Uani 0.60 d PD .
O6 O 0.3340(10) 0.2757(39) 0.3347(8) 0.154(14) Uani 0.40 d PD .
O6A O 0.4486(6) 0.1630(26) 0.4073(12) 0.257(11) Uani 0.60 d PDU .
O7 O 0.4151(14) 0.3643(31) 0.4307(9) 0.205(11) Uani 0.40 d PDU .
O7A O 0.3545(12) 0.2622(24) 0.3285(5) 0.183(9) Uani 0.60 d PDU .
O8 O 0.4256(14) 0.1174(31) 0.3756(18) 0.269(13) Uani 0.40 d PDU .
O8A O 0.3517(9) 0.0852(14) 0.4134(8) 0.109(6) Uani 0.60 d PDU .

loop_
_atom_type_symbol
_atom_type_description
_atom_type_scat_dispersion_real
_atom_type_scat_dispersion_imag
_atom_type_scat_source
Cu Cu 0.3201 1.2651 'International Tables Vol C Tables 4.2.6.8 and 6.1.1.4'
N N 0.0061 0.0033 'International Tables Vol C Tables 4.2.6.8 and 6.1.1.4'
C C 0.0033 0.0016 'International Tables Vol C Tables 4.2.6.8 and 6.1.1.4'
Cl Cl 0.1484 0.1585 'International Tables Vol C Tables 4.2.6.8 and 6.1.1.4'
O O 0.0106 0.0060 'International Tables Vol C Tables 4.2.6.8 and 6.1.1.4'
H H 0.0000 0.0000 'International Tables Vol C Tables 4.2.6.8 and 6.1.1.4'

loop_
_geom_angle_atom_site_label_1
_geom_angle_atom_site_label_2
_geom_angle_atom_site_label_3
_geom_angle
_geom_angle_site_symmetry_1
_geom_angle_site_symmetry_3
_geom_angle_publ_flag
N3 Cu1 N4 79.5(2) . . ?
N3 Cu1 N2 80.0(2) . . ?
N4 Cu1 N2 159.6(2) . . ?
N3 Cu1 N1 151.8(2) . . ?
N4 Cu1 N1 99.3(2) . . ?
N2 Cu1 N1 99.1(2) . . ?
N3 Cu1 N5 113.4(2) . . ?
N4 Cu1 N5 94.2(2) . . ?
N2 Cu1 N5 93.1(2) . . ?
N1 Cu1 N5 94.9(2) . . ?
C13 N1 C1 106.8(4) . . ?
C13 N1 C14 109.4(5) . . ?
C1 N1 C14 109.5(5) . . ?
C13 N1 Cu1 109.8(4) . . ?
C1 N1 Cu1 109.7(3) . . ?
C14 N1 Cu1 111.5(3) . . ?
C4 N2 C3 123.8(5) . . ?
C4 N2 Cu1 115.6(4) . . ?
C3 N2 Cu1 120.5(4) . . ?
C9 N3 C5 123.5(5) . . ?
C9 N3 Cu1 118.1(4) . . ?
C5 N3 Cu1 117.3(4) . . ?
C10 N4 C11 123.5(5) . . ?
C10 N4 Cu1 116.1(4) . . ?
C11 N4 Cu1 120.3(4) . . ?
C27 N5 Cu1 149.6(5) . . ?
C2 C1 N1 116.4(5) . . ?
C2 C1 H1A 108.2(4) . . ?
N1 C1 H1A 108.2(3) . . ?
C2 C1 H1B 108.2(3) . . ?
N1 C1 H1B 108.2(3) . . ?
H1A C1 H1B 107.4 . . ?
C1 C2 C3 118.1(5) . . ?
C1 C2 H2A 107.8(4) . . ?
C3 C2 H2A 107.8(4) . . ?
C1 C2 H2B 107.8(3) . . ?
C3 C2 H2B 107.8(3) . . ?
H2A C2 H2B 107.1 . . ?
N2 C3 C2 112.0(5) . . ?
N2 C3 H3A 109.2(3) . . ?
C2 C3 H3A 109.2(4) . . ?
N2 C3 H3B 109.2(3) . . ?
C2 C3 H3B 109.2(3) . . ?
H3A C3 H3B 107.9 . . ?
N2 C4 C5 114.6(5) . . ?
N2 C4 C25 126.1(6) . . ?
C5 C4 C25 119.3(5) . . ?
N3 C5 C6 119.0(6) . . ?
N3 C5 C4 112.0(4) . . ?
C6 C5 C4 128.9(6) . . ?
C7 C6 C5 118.5(6) . . ?
C7 C6 H6 120.8(4) . . ?
C5 C6 H6 120.8(4) . . ?
C6 C7 C8 121.3(6) . . ?
C6 C7 H7 119.3(4) . . ?
C8 C7 H7 119.3(4) . . ?
C7 C8 C9 118.2(6) . . ?
C7 C8 H8 120.9(4) . . ?
C9 C8 H8 120.9(4) . . ?
N3 C9 C8 119.5(6) . . ?
N3 C9 C10 111.8(5) . . ?
C8 C9 C10 128.7(6) . . ?
N4 C10 C9 113.9(5) . . ?
N4 C10 C26 127.0(6) . . ?
C9 C10 C26 119.1(5) . . ?
N4 C11 C12 110.9(5) . . ?
N4 C11 H11A 109.5(3) . . ?
C12 C11 H11A 109.5(3) . . ?
N4 C11 H11B 109.5(3) . . ?
C12 C11 H11B 109.5(4) . . ?
H11A C11 H11B 108.0 . . ?
C13 C12 C11 117.1(5) . . ?
C13 C12 H12A 108.0(3) . . ?
C11 C12 H12A 108.0(3) . . ?
C13 C12 H12B 108.0(4) . . ?
C11 C12 H12B 108.0(4) . . ?
H12A C12 H12B 107.3 . . ?
N1 C13 C12 116.3(5) . . ?
N1 C13 H13A 108.2(3) . . ?
C12 C13 H13A 108.2(4) . . ?
N1 C13 H13B 108.2(3) . . ?
C12 C13 H13B 108.2(3) . . ?
H13A C13 H13B 107.4 . . ?
C15 C14 N1 114.1(5) . . ?
C15 C14 H14A 108.7(4) . . ?
N1 C14 H14A 108.7(3) . . ?
C15 C14 H14B 108.7(4) . . ?
N1 C14 H14B 108.7(3) . . ?
H14A C14 H14B 107.6 . . ?
C24 C15 C16 120.1(7) . . ?
C24 C15 C14 120.7(7) . . ?
C16 C15 C14 119.2(7) . . ?
C15 C16 C17 130.4(10) . . ?
C15 C16 H16 114.8(5) . . ?
C17 C16 H16 114.8(6) . . ?
C18 C17 C16 105.1(11) . . ?
C18 C17 H17 127.4(8) . . ?
C16 C17 H17 127.4(6) . . ?
C17 C18 C23 137.5(11) . . ?
C17 C18 C19 108.7(12) . . ?
C23 C18 C19 113.7(11) . . ?
C20 C19 C18 114.7(17) . . ?
C20 C19 H19 122.6(12) . . ?
C18 C19 H19 122.6(8) . . ?
C19 C20 C21 119.6(13) . . ?
C19 C20 H20 120.2(12) . . ?
C21 C20 H20 120.2(9) . . ?
C20 C21 C22 131.5(16) . . ?
C20 C21 H21 114.3(9) . . ?
C22 C21 H21 114.3(10) . . ?
C23 C22 C21 100.9(12) . . ?
C23 C22 H22 129.5(9) . . ?
C21 C22 H22 129.5(10) . . ?
C22 C23 C18 139.4(13) . . ?
C22 C23 C24 106.6(11) . . ?
C18 C23 C24 113.9(8) . . ?
C15 C24 C23 112.7(8) . . ?
C15 C24 H24 123.7(5) . . ?
C23 C24 H24 123.7(5) . . ?
C4 C25 H25A 109.5(4) . . ?
C4 C25 H25B 109.5(4) . . ?
H25A C25 H25B 109.5 . . ?
C4 C25 H25C 109.5(4) . . ?
H25A C25 H25C 109.5 . . ?
H25B C25 H25C 109.5 . . ?
C10 C26 H26A 109.5(3) . . ?
C10 C26 H26B 109.5(4) . . ?
H26A C26 H26B 109.5 . . ?
C10 C26 H26C 109.5(4) . . ?
H26A C26 H26C 109.5 . . ?
H26B C26 H26C 109.5 . . ?
N5 C27 C28 178.4(7) . . ?
C27 C28 H28A 109.5(4) . . ?
C27 C28 H28B 109.5(4) . . ?
H28A C28 H28B 109.5 . . ?
C27 C28 H28C 109.5(4) . . ?
H28A C28 H28C 109.5 . . ?
H28B C28 H28C 109.5 . . ?
O3 Cl1 O4 119.7(5) . . ?
O3 Cl1 O1 119.4(5) . . ?
O4 Cl1 O1 119.0(5) . . ?
O3 Cl1 O2 91.4(9) . . ?
O4 Cl1 O2 99.2(8) . . ?
O1 Cl1 O2 93.1(8) . . ?
O3 Cl1 O2A 86.0(10) . . ?
O4 Cl1 O2A 86.2(10) . . ?
O1 Cl1 O2A 84.1(9) . . ?
O2 Cl1 O2A 174.6(11) . . ?
O7 Cl2 O5A 15.9(18) . . ?
O7 Cl2 O6A 86.1(16) . . ?
O5A Cl2 O6A 101.9(11) . . ?
O7 Cl2 O6 114.4(17) . . ?
O5A Cl2 O6 103.7(14) . . ?
O6A Cl2 O6 127.4(14) . . ?
O7 Cl2 O7A 115.5(13) . . ?
O5A Cl2 O7A 109.9(10) . . ?
O6A Cl2 O7A 107.1(13) . . ?
O6 Cl2 O7A 20.5(17) . . ?
O7 Cl2 O8 116.2(16) . . ?
O5A Cl2 O8 131.5(16) . . ?
O6A Cl2 O8 32.8(18) . . ?
O6 Cl2 O8 100.3(16) . . ?
O7A Cl2 O8 82.1(19) . . ?
O7 Cl2 O5 103.9(13) . . ?
O5A Cl2 O5 95.5(11) . . ?
O6A Cl2 O5 121.2(13) . . ?
O6 Cl2 O5 101.0(11) . . ?
O7A Cl2 O5 118.7(14) . . ?
O8 Cl2 O5 120.3(16) . . ?
O7 Cl2 O8A 126.5(11) . . ?
O5A Cl2 O8A 123.7(10) . . ?
O6A Cl2 O8A 96.3(10) . . ?
O6 Cl2 O8A 106.0(15) . . ?
O7A Cl2 O8A 114.6(10) . . ?
O8 Cl2 O8A 87.9(14) . . ?
O5 Cl2 O8A 32.6(12) . . ?
O8A O5 Cl2 74.4(15) . . ?
O8 O6A Cl2 76.2(16) . . ?
O8 O6A O7 119.3(22) . . ?
Cl2 O6A O7 46.7(8) . . ?
Cl2 O7 O6A 47.2(10) . . ?
Cl2 O7A O8 49.3(11) . . ?
O6A O8 Cl2 71.0(15) . . ?
O6A O8 O7A 109.0(23) . . ?
Cl2 O8 O7A 48.6(10) . . ?
O5 O8A Cl2 73.1(13) . . ?

loop_
_geom_bond_atom_site_label_1
_geom_bond_atom_site_label_2
_geom_bond_distance
_geom_bond_site_symmetry_2
_geom_bond_publ_flag
Cu1 N3 1.911(4) . ?
Cu1 N4 1.990(5) . ?
Cu1 N2 1.995(4) . ?
Cu1 N1 2.017(4) . ?
Cu1 N5 2.256(5) . ?
N1 C13 1.499(8) . ?
N1 C1 1.504(7) . ?
N1 C14 1.517(7) . ?
N2 C4 1.278(7) . ?
N2 C3 1.465(7) . ?
N3 C9 1.327(7) . ?
N3 C5 1.339(7) . ?
N4 C10 1.283(7) . ?
N4 C11 1.480(7) . ?
N5 C27 1.137(7) . ?
C1 C2 1.503(9) . ?
C1 H1A 0.97 . ?
C1 H1B 0.97 . ?
C2 C3 1.512(9) . ?
C2 H2A 0.97 . ?
C2 H2B 0.97 . ?
C3 H3A 0.97 . ?
C3 H3B 0.97 . ?
C4 C5 1.475(8) . ?
C4 C25 1.508(8) . ?
C5 C6 1.378(8) . ?
C6 C7 1.376(10) . ?
C6 H6 0.93 . ?
C7 C8 1.376(10) . ?
C7 H7 0.93 . ?
C8 C9 1.381(8) . ?
C8 H8 0.93 . ?
C9 C10 1.481(8) . ?
C10 C26 1.499(8) . ?
C11 C12 1.520(9) . ?
C11 H11A 0.97 . ?
C11 H11B 0.97 . ?
C12 C13 1.510(9) . ?
C12 H12A 0.97 . ?
C12 H12B 0.97 . ?
C13 H13A 0.97 . ?
C13 H13B 0.97 . ?
C14 C15 1.508(8) . ?
C14 H14A 0.97 . ?
C14 H14B 0.97 . ?
C15 C24 1.342(11) . ?
C15 C16 1.393(11) . ?
C16 C17 1.44(2) . ?
C16 H16 0.93 . ?
C17 C18 1.259(12) . ?
C17 H17 0.93 . ?
C18 C23 1.351(12) . ?
C18 C19 1.64(2) . ?
C19 C20 1.30(2) . ?
C19 H19 0.93 . ?
C20 C21 1.38(2) . ?
C20 H20 0.93 . ?
C21 C22 1.56(2) . ?
C21 H21 0.93 . ?
C22 C23 1.282(13) . ?
C22 H22 0.93 . ?
C23 C24 1.614(12) . ?
C24 H24 0.93 . ?
C25 H25A 0.96 . ?
C25 H25B 0.96 . ?
C25 H25C 0.96 . ?
C26 H26A 0.96 . ?
C26 H26B 0.96 . ?
C26 H26C 0.96 . ?
C27 C28 1.443(9) . ?
C28 H28A 0.96 . ?
C28 H28B 0.96 . ?
C28 H28C 0.96 . ?
Cl1 O3 1.332(6) . ?
Cl1 O4 1.342(6) . ?
Cl1 O1 1.345(6) . ?
Cl1 O2 1.442(13) . ?
Cl1 O2A 1.454(14) . ?
Cl2 O7 1.319(12) . ?
Cl2 O5A 1.320(10) . ?
Cl2 O6A 1.329(10) . ?
Cl2 O6 1.337(12) . ?
Cl2 O7A 1.350(10) . ?
Cl2 O8 1.365(14) . ?
Cl2 O5 1.381(14) . ?
Cl2 O8A 1.390(9) . ?
O5 O8A 0.78(3) . ?
O6A O8 0.76(4) . ?
O6A O7 1.81(3) . ?
O7A O8 1.78(4) . ?
